data_7116064
loop_
_publ_author_name
'Wei Ji'
'Guofeng Liu'
'Mingxin Xu'
'Xiaoqiu Dou'
'Chuanliang Feng'

_publ_section_title
;
 Rational design of coumarin-based supramolecular hydrogelators for cell
 imaging
;
_journal_coden_Cambridge 182
_journal_name_full Chem.Commun.
_journal_page_first 15545
_journal_paper_doi 10.1039/C4cc06376G
_journal_volume 50
_journal_year 2014
_chemical_formula_moiety 'C15 H9 N O4'
_chemical_formula_sum 'C15 H9 N O4'
_chemical_formula_weight 267.23
_chemical_name_systematic
;
 ?
;
_space_group_crystal_system orthorhombic
_space_group_IT_number 33
_space_group_name_Hall 'P 2c -2n'
_space_group_name_H-M_alt 'P n a 21'
_symmetry_space_group_name_Hall 'P 2c -2n'
_symmetry_space_group_name_H-M 'P n a 21'
_atom_sites_solution_hydrogens geom
_atom_sites_solution_primary heavy
_audit_creation_date 2014-03-23
_audit_creation_method
;
Olex2 1.2
(compiled 2014.03.12 svn.r2899 for OlexSys, GUI svn.r4796)
;
_cell_angle_alpha 90
_cell_angle_beta 90
_cell_angle_gamma 90
_cell_formula_units_Z 4
_cell_length_a 11.595(4)
_cell_length_b 3.8440(14)
_cell_length_c 26.917(8)
_cell_measurement_reflns_used 819
_cell_measurement_temperature 293(2)
_cell_measurement_theta_max 19.43
_cell_measurement_theta_min 3.51
_cell_volume 1199.7(7)
_computing_molecular_graphics 'Olex2 (Dolomanov et al., 2009)'
_computing_publication_material 'Olex2 (Dolomanov et al., 2009)'
_computing_structure_refinement 'ShelXL (Sheldrick, 2008)'
_computing_structure_solution 'XS (Sheldrick, 2008)'
_diffrn_ambient_temperature 293(2)
_diffrn_measured_fraction_theta_full 0.997
_diffrn_measured_fraction_theta_max 0.992
_diffrn_measurement_device_type 'CCD area detector'
_diffrn_measurement_method 'phi and omega scans'
_diffrn_radiation_monochromator graphite
_diffrn_radiation_type MoK\a
_diffrn_radiation_wavelength 0.71073
_diffrn_reflns_av_R_equivalents 0.0703
_diffrn_reflns_av_unetI/netI 0.0702
_diffrn_reflns_Laue_measured_fraction_full 0.997
_diffrn_reflns_Laue_measured_fraction_max 0.992
_diffrn_reflns_limit_h_max 16
_diffrn_reflns_limit_h_min -14
_diffrn_reflns_limit_k_max 5
_diffrn_reflns_limit_k_min -5
_diffrn_reflns_limit_l_max 37
_diffrn_reflns_limit_l_min -23
_diffrn_reflns_number 7992
_diffrn_reflns_point_group_measured_fraction_full 0.798
_diffrn_reflns_point_group_measured_fraction_max 0.763
_diffrn_reflns_theta_full 26.000
_diffrn_reflns_theta_max 30.121
_diffrn_reflns_theta_min 3.027
_exptl_absorpt_coefficient_mu 0.109
_exptl_absorpt_correction_type none
_exptl_crystal_density_diffrn 1.480
_exptl_crystal_F_000 552
_refine_diff_density_max 0.180
_refine_diff_density_min -0.212
_refine_diff_density_rms 0.045
_refine_ls_abs_structure_details
;
 Flack x determined using 420 quotients [(I+)-(I-)]/[(I+)+(I-)]
 (Parsons and Flack (2004), Acta Cryst. A60, s61).
;
_refine_ls_abs_structure_Flack -0.1(10)
_refine_ls_extinction_method none
_refine_ls_goodness_of_fit_ref 0.848
_refine_ls_hydrogen_treatment constr
_refine_ls_matrix_type full
_refine_ls_number_parameters 181
_refine_ls_number_reflns 2716
_refine_ls_number_restraints 1
_refine_ls_restrained_S_all 0.848
_refine_ls_R_factor_all 0.1180
_refine_ls_R_factor_gt 0.0460
_refine_ls_shift/su_max 0.000
_refine_ls_shift/su_mean 0.000
_refine_ls_structure_factor_coef Fsqd
_refine_ls_weighting_details
;
 w=1/[\s^2^(Fo^2^)+(0.1000P)^2^]
 where P=(Fo^2^+2Fc^2^)/3
;
_refine_ls_weighting_scheme calc
_refine_ls_wR_factor_gt 0.1143
_refine_ls_wR_factor_ref 0.1623
_reflns_Friedel_coverage 0.507
_reflns_Friedel_fraction_full 0.591
_reflns_Friedel_fraction_max 0.524
_reflns_number_gt 1438
_reflns_number_total 2716
_reflns_threshold_expression 'I > 2\s(I)'
_cod_data_source_file c4cc06376g2.cif
_cod_data_source_block global
_cod_database_code 7116064
_shelxl_version_number 2013-2
_shelx_space_group_comment
;
The symmetry employed for this shelxl refinement is uniquely defined
by the following loop, which should always be used as a source of
symmetry information in preference to the above space-group names.
They are only intended as comments.
;
_olex2_refinement_description
;
1. Fixed Uiso
 At 1.2 times of:
  All C(H) groups
2.a Aromatic/amide H refined with riding coordinates:
 C6(H6), C8(H8), C3(H3), C12(H12), C9(H9), C2(H2), C15(H15), C13(H13), C14(H14)
;
_olex2_computing_structure_refinement_long 'ShelXL (Sheldrick, 2008)'

loop_
_space_group_symop_operation_xyz
'x, y, z'
'-x, -y, z+1/2'
'x+1/2, -y+1/2, z'
'-x+1/2, y+1/2, z+1/2'

loop_
_atom_site_label
_atom_site_type_symbol
_atom_site_fract_x
_atom_site_fract_y
_atom_site_fract_z
_atom_site_U_iso_or_equiv
_atom_site_adp_type
_atom_site_occupancy
_atom_site_site_symmetry_order
_atom_site_calc_flag
_atom_site_refinement_flags_posn
O3 O 0.4932(3) 0.7768(8) 0.23712(12) 0.0479(8) Uani 1 1 d .
C5 C 0.4780(4) 0.8796(11) 0.10269(18) 0.0414(10) Uani 1 1 d .
O2 O 0.4024(3) 0.7929(8) 0.06510(12) 0.0552(9) Uani 1 1 d .
C7 C 0.5177(4) 0.8768(10) 0.18846(16) 0.0401(10) Uani 1 1 d .
C6 C 0.4443(4) 0.7920(10) 0.15004(17) 0.0421(10) Uani 1 1 d .
H6 H 0.3746 0.6796 0.1559 0.050 Uiso 1 1 calc R
C4 C 0.5815(4) 1.0467(11) 0.09275(18) 0.0438(10) Uani 1 1 d .
C8 C 0.6208(4) 1.0464(11) 0.1806(2) 0.0473(11) Uani 1 1 d .
H8 H 0.6682 1.1045 0.2072 0.057 Uiso 1 1 calc R
N8 N 0.4591(3) 0.5930(11) 0.33148(14) 0.0498(10) Uani 1 1 d .
C3 C 0.6077(5) 1.1236(13) 0.0417(2) 0.0581(14) Uani 1 1 d .
H3 H 0.6769 1.2318 0.0337 0.070 Uiso 1 1 calc R
C12 C 0.2592(4) 0.7432(13) 0.32596(19) 0.0528(12) Uani 1 1 d .
H12 H 0.1990 0.8371 0.3075 0.063 Uiso 1 1 calc R
O4 O 0.3229(3) 1.0518(10) 0.23479(14) 0.0640(10) Uani 1 1 d .
C9 C 0.6525(4) 1.1282(11) 0.1330(2) 0.0527(13) Uani 1 1 d .
H9 H 0.7225 1.2397 0.1273 0.063 Uiso 1 1 calc R
C10 C 0.3895(4) 0.8721(12) 0.25648(17) 0.0442(10) Uani 1 1 d .
C11 C 0.3699(4) 0.7279(11) 0.30690(19) 0.0435(10) Uani 1 1 d .
C1 C 0.4259(5) 0.8653(15) 0.0158(2) 0.0612(14) Uani 1 1 d .
C2 C 0.5330(5) 1.0406(15) 0.0058(2) 0.0637(15) Uani 1 1 d .
H2 H 0.5510 1.0984 -0.0268 0.076 Uiso 1 1 calc R
C15 C 0.4380(5) 0.4729(14) 0.3771(2) 0.0568(13) Uani 1 1 d .
H15 H 0.4993 0.3814 0.3952 0.068 Uiso 1 1 calc R
O1 O 0.3551(5) 0.7718(15) -0.01412(17) 0.0909(15) Uani 1 1 d .
C13 C 0.2408(5) 0.6151(15) 0.3731(2) 0.0625(14) Uani 1 1 d .
H13 H 0.1675 0.6230 0.3871 0.075 Uiso 1 1 calc R
C14 C 0.3307(5) 0.4766(13) 0.3991(2) 0.0585(13) Uani 1 1 d .
H14 H 0.3198 0.3871 0.4309 0.070 Uiso 1 1 calc R

loop_
_atom_site_aniso_label
_atom_site_aniso_U_11
_atom_site_aniso_U_22
_atom_site_aniso_U_33
_atom_site_aniso_U_23
_atom_site_aniso_U_13
_atom_site_aniso_U_12
O3 0.0393(18) 0.0598(18) 0.0445(18) 0.0018(15) -0.0023(15) 0.0073(14)
C5 0.036(2) 0.041(2) 0.047(3) -0.0008(19) -0.004(2) 0.0038(17)
O2 0.048(2) 0.074(2) 0.0437(18) 0.0010(17) -0.0052(16) -0.0038(16)
C7 0.037(2) 0.038(2) 0.046(3) 0.0006(19) -0.002(2) 0.0043(17)
C6 0.035(2) 0.044(2) 0.047(3) -0.0007(19) 0.000(2) -0.0042(17)
C4 0.037(2) 0.038(2) 0.056(3) 0.0026(19) 0.005(2) 0.0026(18)
C8 0.037(2) 0.046(2) 0.059(3) -0.002(2) -0.008(2) 0.0018(18)
N8 0.047(2) 0.055(2) 0.047(2) 0.0001(18) -0.006(2) 0.0079(18)
C3 0.051(3) 0.050(3) 0.073(4) 0.013(3) 0.019(3) 0.009(2)
C12 0.048(3) 0.053(2) 0.057(3) -0.007(2) -0.002(2) 0.003(2)
O4 0.059(2) 0.078(2) 0.054(2) 0.0053(19) -0.0057(18) 0.0331(19)
C9 0.032(2) 0.043(2) 0.083(4) 0.005(2) 0.000(2) -0.0053(18)
C10 0.041(2) 0.048(2) 0.044(2) -0.009(2) -0.006(2) 0.0072(19)
C11 0.040(2) 0.044(2) 0.047(2) -0.009(2) -0.009(2) 0.0077(18)
C1 0.069(4) 0.068(3) 0.046(3) 0.007(2) 0.000(3) 0.010(3)
C2 0.069(4) 0.073(4) 0.049(3) 0.013(3) 0.012(3) 0.010(3)
C15 0.058(3) 0.062(3) 0.050(3) 0.006(2) -0.007(2) 0.005(2)
O1 0.091(4) 0.129(4) 0.052(2) 0.001(2) -0.023(2) -0.002(3)
C13 0.051(3) 0.068(3) 0.069(4) -0.004(3) 0.011(3) -0.001(3)
C14 0.064(3) 0.059(3) 0.053(3) 0.001(3) 0.004(3) -0.003(3)

loop_
_atom_type_symbol
_atom_type_description
_atom_type_scat_dispersion_real
_atom_type_scat_dispersion_imag
_atom_type_scat_source
C C 0.0033 0.0016 'International Tables Vol C Tables 4.2.6.8 and 6.1.1.4'
H H 0.0000 0.0000 'International Tables Vol C Tables 4.2.6.8 and 6.1.1.4'
N N 0.0061 0.0033 'International Tables Vol C Tables 4.2.6.8 and 6.1.1.4'
O O 0.0106 0.0060 'International Tables Vol C Tables 4.2.6.8 and 6.1.1.4'

loop_
_geom_angle_atom_site_label_1
_geom_angle_atom_site_label_2
_geom_angle_atom_site_label_3
_geom_angle
C10 O3 C7 117.7(3)
O2 C5 C4 121.3(4)
C6 C5 O2 116.2(4)
C6 C5 C4 122.5(4)
C5 O2 C1 122.0(4)
C6 C7 O3 120.9(4)
C6 C7 C8 122.1(4)
C8 C7 O3 116.9(4)
C5 C6 C7 117.6(4)
C5 C4 C3 117.5(4)
C5 C4 C9 117.7(4)
C9 C4 C3 124.7(4)
C9 C8 C7 119.1(4)
C11 N8 C15 116.7(4)
C2 C3 C4 120.4(5)
C13 C12 C11 118.1(5)
C8 C9 C4 121.0(4)
O3 C10 C11 112.6(4)
O4 C10 O3 122.8(4)
O4 C10 C11 124.5(4)
N8 C11 C12 123.5(5)
N8 C11 C10 118.8(4)
C12 C11 C10 117.7(4)
O2 C1 C2 116.3(5)
O1 C1 O2 116.6(5)
O1 C1 C2 127.2(5)
C3 C2 C1 122.4(5)
N8 C15 C14 123.8(5)
C14 C13 C12 119.6(5)
C13 C14 C15 118.3(5)

loop_
_geom_bond_atom_site_label_1
_geom_bond_atom_site_label_2
_geom_bond_distance
O3 C7 1.394(5)
O3 C10 1.360(5)
C5 O2 1.379(6)
C5 C6 1.375(6)
C5 C4 1.387(7)
O2 C1 1.384(6)
C7 C6 1.378(6)
C7 C8 1.378(6)
C4 C3 1.437(7)
C4 C9 1.396(7)
C8 C9 1.370(7)
N8 C11 1.332(6)
N8 C15 1.336(6)
C3 C2 1.336(8)
C12 C11 1.384(7)
C12 C13 1.377(8)
O4 C10 1.189(5)
C10 C11 1.483(7)
C1 C2 1.438(8)
C1 O1 1.204(7)
C15 C14 1.378(8)
C13 C14 1.364(8)

loop_
_geom_torsion_atom_site_label_1
_geom_torsion_atom_site_label_2
_geom_torsion_atom_site_label_3
_geom_torsion_atom_site_label_4
_geom_torsion
O3 C7 C6 C5 -175.8(4)
O3 C7 C8 C9 175.5(4)
O3 C10 C11 N8 13.9(6)
O3 C10 C11 C12 -166.4(4)
C5 O2 C1 C2 -0.8(7)
C5 O2 C1 O1 178.5(5)
C5 C4 C3 C2 1.1(7)
C5 C4 C9 C8 -0.2(6)
O2 C5 C6 C7 -179.7(4)
O2 C5 C4 C3 -0.5(6)
O2 C5 C4 C9 179.4(4)
O2 C1 C2 C3 1.4(8)
C7 O3 C10 O4 -4.4(6)
C7 O3 C10 C11 175.6(3)
C7 C8 C9 C4 0.9(7)
C6 C5 O2 C1 -179.8(4)
C6 C5 C4 C3 179.7(4)
C6 C5 C4 C9 -0.4(6)
C6 C7 C8 C9 -1.2(7)
C4 C5 O2 C1 0.4(6)
C4 C5 C6 C7 0.1(6)
C4 C3 C2 C1 -1.6(8)
C8 C7 C6 C5 0.7(6)
N8 C15 C14 C13 -0.9(8)
C3 C4 C9 C8 179.8(4)
C12 C13 C14 C15 0.5(8)
O4 C10 C11 N8 -166.1(5)
O4 C10 C11 C12 13.6(7)
C9 C4 C3 C2 -178.8(5)
C10 O3 C7 C6 -55.2(5)
C10 O3 C7 C8 128.2(4)
C11 N8 C15 C14 1.1(7)
C11 C12 C13 C14 -0.5(8)
C15 N8 C11 C12 -1.0(6)
C15 N8 C11 C10 178.6(4)
O1 C1 C2 C3 -177.8(6)
C13 C12 C11 N8 0.7(7)
C13 C12 C11 C10 -178.9(5)
